data_2015539
loop_
_publ_author_name
'Domasevitch, Konstantin V.'
'Vreshch, Volodimir D.'
'Lysenko, Andrey B.'
'Krautscheid, Harald'

_publ_section_title
;
 Two-dimensional square-grid frameworks formed by self-associating
 copper(II) complexes with 1-(3-pyridyl)- and 1-(4-pyridyl)-substituted
 butane-1,3-diones
;
_journal_coeditor_code DN3015
_journal_issue 9
_journal_name_full 'Acta Crystallographica Section C'
_journal_page_first m443
_journal_page_last m447
_journal_paper_doi 10.1107/S0108270106025339
_journal_volume 62
_journal_year 2006
_chemical_formula_iupac '[Cu (C9 H8 N O2)2]'
_chemical_formula_moiety 'C18 H16 Cu N2 O4'
_chemical_formula_sum 'C18 H16 Cu N2 O4'
_chemical_formula_weight 387.87
_chemical_name_systematic
;
bis[1-(3-pyridyl)butane-1,3-dionato]copper(II)
;
_space_group_IT_number 14
_space_group_name_Hall '-P 2ybc'
_symmetry_cell_setting monoclinic
_symmetry_space_group_name_Hall '-P 2ybc'
_symmetry_space_group_name_H-M 'P 1 21/c 1'
_atom_sites_solution_hydrogens geom
_atom_sites_solution_primary direct
_atom_sites_solution_secondary difmap
_audit_creation_method SHELXL97
_cell_angle_alpha 90.00
_cell_angle_beta 101.217(3)
_cell_angle_gamma 90.00
_cell_formula_units_Z 2
_cell_length_a 6.6044(11)
_cell_length_b 9.2107(15)
_cell_length_c 13.950(2)
_cell_measurement_reflns_used 2001
_cell_measurement_temperature 223(2)
_cell_measurement_theta_max 28.00
_cell_measurement_theta_min 2.67
_cell_volume 832.4(2)
_computing_cell_refinement SMART-NT
_computing_data_collection 'SMART-NT (Bruker, 1998)'
_computing_data_reduction SMART-NT
_computing_molecular_graphics 'DIAMOND (Brandenburg, 1999)'
_computing_publication_material 'WinGX (Version 1.700.00; Farrugia, 1999)'
_computing_structure_refinement 'SHELXL97 (Sheldrick, 1997)'
_computing_structure_solution 'SHELXS97 (Sheldrick, 1997)'
_diffrn_ambient_temperature 223(2)
_diffrn_measured_fraction_theta_full 0.997
_diffrn_measured_fraction_theta_max 0.997
_diffrn_measurement_device_type 'Siemens SMART CCD area-detector'
_diffrn_measurement_method \w
_diffrn_radiation_monochromator graphite
_diffrn_radiation_source 'fine-focus sealed tube'
_diffrn_radiation_type MoK\a
_diffrn_radiation_wavelength 0.71073
_diffrn_reflns_av_R_equivalents 0.0181
_diffrn_reflns_av_sigmaI/netI 0.0185
_diffrn_reflns_limit_h_max 8
_diffrn_reflns_limit_h_min -8
_diffrn_reflns_limit_k_max 12
_diffrn_reflns_limit_k_min -10
_diffrn_reflns_limit_l_max 18
_diffrn_reflns_limit_l_min -14
_diffrn_reflns_number 5845
_diffrn_reflns_theta_full 28.00
_diffrn_reflns_theta_max 28.00
_diffrn_reflns_theta_min 2.67
_diffrn_standards_decay_% 0
_exptl_absorpt_coefficient_mu 1.337
_exptl_absorpt_correction_T_max 0.7680
_exptl_absorpt_correction_T_min 0.6453
_exptl_absorpt_correction_type empirical
_exptl_absorpt_process_details '(SADABS; Sheldrick, 1996)'
_exptl_crystal_colour green
_exptl_crystal_density_diffrn 1.547
_exptl_crystal_density_method 'not measured'
_exptl_crystal_description prism
_exptl_crystal_F_000 398
_exptl_crystal_size_max 0.35
_exptl_crystal_size_mid 0.20
_exptl_crystal_size_min 0.20
_refine_diff_density_max 0.357
_refine_diff_density_min -0.255
_refine_ls_extinction_method none
_refine_ls_goodness_of_fit_ref 1.083
_refine_ls_hydrogen_treatment constr
_refine_ls_matrix_type full
_refine_ls_number_parameters 115
_refine_ls_number_reflns 2001
_refine_ls_number_restraints 0
_refine_ls_restrained_S_all 1.083
_refine_ls_R_factor_all 0.0385
_refine_ls_R_factor_gt 0.0293
_refine_ls_shift/su_max 0.000
_refine_ls_shift/su_mean 0.000
_refine_ls_structure_factor_coef Fsqd
_refine_ls_weighting_details 'calc w = 1/[\s^2^(Fo^2^)+(0.0362P)^2^+0.3834P] where P=(Fo^2^+2Fc^2^)/3'
_refine_ls_weighting_scheme calc
_refine_ls_wR_factor_gt 0.0707
_refine_ls_wR_factor_ref 0.0734
_reflns_number_gt 1725
_reflns_number_total 2001
_reflns_threshold_expression >2sigma(I)
_cod_data_source_file dn3015.cif
_cod_data_source_block I
_cod_depositor_comments
;
The following automatic conversions were performed:
'_symmetry_cell_setting' value 'Monoclinic' changed to 'monoclinic'
according to '/home/saulius/struct/CIF-dictionaries/cif_core.dic'
dictionary named 'cif_core.dic' version 2.4.1 from 2010-06-29.

Automatic conversion script
Id: cif_fix_enum 1527 2010-12-29 10:47:43Z saulius 

The following automatic conversions were performed:

'_symmetry_cell_setting' value 'Monoclinic' changed to 'monoclinic'
according to /home/saulius/struct/CIF-dictionaries/cif_core.dic
dictionary named 'cif_core.dic' version 2.4.1 from 2010-06-29.

Automatic conversion script
Id: cif_fix_values 1715 2011-07-08 13:25:40Z adriana 
;
_cod_original_sg_symbol_H-M 'P  21/c '
_cod_database_code 2015539
_cod_database_fobs_code 2015539

loop_
_symmetry_equiv_pos_as_xyz
'x, y, z'
'-x, y+1/2, -z+1/2'
'-x, -y, -z'
'x, -y-1/2, z-1/2'

loop_
_atom_site_type_symbol
_atom_site_label
_atom_site_fract_x
_atom_site_fract_y
_atom_site_fract_z
_atom_site_U_iso_or_equiv
_atom_site_adp_type
_atom_site_calc_flag
_atom_site_refinement_flags
_atom_site_occupancy
Cu Cu1 0.0000 0.0000 0.0000 0.02355(10) Uani d S 1
O O1 0.14416(19) 0.08116(14) -0.09843(9) 0.0274(3) Uani d . 1
O O2 -0.1782(2) 0.16895(14) -0.00171(9) 0.0300(3) Uani d . 1
N N1 0.2367(3) 0.3709(2) -0.36638(12) 0.0366(4) Uani d . 1
C C1 0.1051(3) 0.2044(2) -0.13878(12) 0.0241(3) Uani d . 1
C C2 -0.0327(3) 0.3070(2) -0.11535(14) 0.0320(4) Uani d . 1
H H2A -0.0376 0.4000 -0.1468 0.038 Uiso d R 1
C C3 -0.1641(3) 0.2845(2) -0.04890(13) 0.0287(4) Uani d . 1
C C4 -0.3060(4) 0.4066(2) -0.03256(17) 0.0418(5) Uani d . 1
H H4A -0.4416 0.3700 -0.0315 0.050 Uiso d R 1
H H4B -0.3112 0.4769 -0.0838 0.050 Uiso d R 1
H H4C -0.2492 0.4537 0.0281 0.050 Uiso d R 1
C C5 0.2218(3) 0.2404(2) -0.21817(12) 0.0258(4) Uani d . 1
C C6 0.4143(3) 0.1794(2) -0.21872(14) 0.0326(4) Uani d . 1
H H6A 0.4752 0.1118 -0.1690 0.039 Uiso d R 1
C C7 0.5172(3) 0.2184(3) -0.29280(15) 0.0383(5) Uani d . 1
H H7A 0.6518 0.1800 -0.2941 0.046 Uiso d R 1
C C8 0.4244(3) 0.3143(2) -0.36417(15) 0.0355(4) Uani d . 1
H H8A 0.4967 0.3404 -0.4151 0.043 Uiso d R 1
C C9 0.1396(3) 0.3336(2) -0.29431(14) 0.0332(4) Uani d . 1
H H9A 0.0049 0.3734 -0.2953 0.040 Uiso d R 1

loop_
_atom_site_aniso_label
_atom_site_aniso_U_11
_atom_site_aniso_U_22
_atom_site_aniso_U_33
_atom_site_aniso_U_12
_atom_site_aniso_U_13
_atom_site_aniso_U_23
Cu1 0.03084(17) 0.02208(16) 0.02097(15) 0.00615(13) 0.01306(11) 0.00344(12)
O1 0.0341(7) 0.0266(7) 0.0250(6) 0.0051(5) 0.0142(5) 0.0040(5)
O2 0.0362(7) 0.0277(7) 0.0305(6) 0.0073(5) 0.0175(5) 0.0044(5)
N1 0.0420(10) 0.0398(10) 0.0322(8) -0.0004(8) 0.0176(7) 0.0100(7)
C1 0.0272(8) 0.0256(9) 0.0200(7) -0.0015(7) 0.0059(6) 0.0003(6)
C2 0.0396(10) 0.0265(9) 0.0333(9) 0.0073(8) 0.0156(8) 0.0091(8)
C3 0.0323(9) 0.0285(9) 0.0267(8) 0.0075(8) 0.0092(7) 0.0010(7)
C4 0.0500(13) 0.0332(11) 0.0480(12) 0.0151(10) 0.0241(10) 0.0059(9)
C5 0.0290(9) 0.0263(9) 0.0237(8) -0.0025(7) 0.0087(7) -0.0011(7)
C6 0.0324(10) 0.0367(11) 0.0300(9) 0.0029(8) 0.0093(7) 0.0001(8)
C7 0.0304(10) 0.0469(12) 0.0409(11) -0.0001(9) 0.0153(8) -0.0054(10)
C8 0.0389(11) 0.0379(11) 0.0353(10) -0.0076(9) 0.0211(8) -0.0023(8)
C9 0.0325(10) 0.0387(11) 0.0316(9) 0.0021(8) 0.0140(8) 0.0083(8)

loop_
_atom_type_symbol
_atom_type_description
_atom_type_scat_dispersion_real
_atom_type_scat_dispersion_imag
_atom_type_scat_source
C C 0.0033 0.0016 'International Tables Vol C Tables 4.2.6.8 and 6.1.1.4'
H H 0.0000 0.0000 'International Tables Vol C Tables 4.2.6.8 and 6.1.1.4'
N N 0.0061 0.0033 'International Tables Vol C Tables 4.2.6.8 and 6.1.1.4'
O O 0.0106 0.0060 'International Tables Vol C Tables 4.2.6.8 and 6.1.1.4'
Cu Cu 0.3201 1.2651 'International Tables Vol C Tables 4.2.6.8 and 6.1.1.4'

loop_
_geom_angle_atom_site_label_1
_geom_angle_atom_site_label_2
_geom_angle_atom_site_label_3
_geom_angle_site_symmetry_1
_geom_angle_site_symmetry_3
_geom_angle
_geom_angle_publ_flag
O2 Cu1 O2 . 3 180.00(8) no
O2 Cu1 O1 . . 93.51(5) y
O2 Cu1 O1 3 . 86.49(5) no
O2 Cu1 O1 . 3 86.49(5) y
O2 Cu1 O1 3 3 93.51(5) no
O1 Cu1 O1 . 3 180.00(9) no
O2 Cu1 N1 . 4_566 85.28(6) y
O2 Cu1 N1 3 4_566 94.72(6) no
O1 Cu1 N1 . 4_566 91.29(5) y
O1 Cu1 N1 3 4_566 88.71(5) no
O2 Cu1 N1 . 2_544 94.72(6) y
O2 Cu1 N1 3 2_544 85.28(6) no
O1 Cu1 N1 . 2_544 88.71(5) y
O1 Cu1 N1 3 2_544 91.29(5) no
N1 Cu1 N1 4_566 2_544 180.00(6) no
C1 O1 Cu1 . . 124.42(11) y
C3 O2 Cu1 . . 124.97(12) y
C9 N1 C8 . . 117.35(18) no
O1 C1 C2 . . 125.94(16) y
O1 C1 C5 . . 115.74(15) y
C2 C1 C5 . . 118.31(16) y
C1 C2 C3 . . 124.77(17) y
C1 C2 H2A . . 117.6 no
C3 C2 H2A . . 117.6 no
O2 C3 C2 . . 125.90(17) y
O2 C3 C4 . . 115.97(16) y
C2 C3 C4 . . 118.12(17) y
C3 C4 H4A . . 110.4 no
C3 C4 H4B . . 108.9 no
H4A C4 H4B . . 110.5 no
C3 C4 H4C . . 108.8 no
H4A C4 H4C . . 110.5 no
H4B C4 H4C . . 107.7 no
C9 C5 C6 . . 117.78(17) no
C9 C5 C1 . . 121.25(16) no
C6 C5 C1 . . 120.97(16) no
C7 C6 C5 . . 118.65(19) no
C7 C6 H6A . . 120.5 no
C5 C6 H6A . . 120.8 no
C8 C7 C6 . . 119.22(19) no
C8 C7 H7A . . 120.3 no
C6 C7 H7A . . 120.5 no
N1 C8 C7 . . 122.97(18) no
N1 C8 H8A . . 118.5 no
C7 C8 H8A . . 118.6 no
N1 C9 C5 . . 124.00(18) no
N1 C9 H9A . . 118.0 no
C5 C9 H9A . . 118.0 no

loop_
_geom_bond_atom_site_label_1
_geom_bond_atom_site_label_2
_geom_bond_site_symmetry_2
_geom_bond_distance
_geom_bond_publ_flag
Cu1 O2 . 1.9485(13) y
Cu1 O2 3 1.9485(13) no
Cu1 O1 . 1.9645(12) y
Cu1 O1 3 1.9645(12) no
Cu1 N1 4_566 2.4896(17) y
Cu1 N1 2_544 2.4896(17) no
O1 C1 . 1.271(2) y
O2 C3 . 1.264(2) y
N1 C9 . 1.338(2) y
N1 C8 . 1.339(3) y
C1 C2 . 1.395(3) y
C1 C5 . 1.504(2) y
C2 C3 . 1.403(2) y
C2 H2A . 0.9600 no
C3 C4 . 1.510(3) y
C4 H4A . 0.9600 no
C4 H4B . 0.9600 no
C4 H4C . 0.9600 no
C5 C9 . 1.391(3) y
C5 C6 . 1.391(3) y
C6 C7 . 1.390(3) y
C6 H6A . 0.9600 no
C7 C8 . 1.382(3) y
C7 H7A . 0.9600 no
C8 H8A . 0.9600 no
C9 H9A . 0.9600 no

loop_
_geom_torsion_atom_site_label_1
_geom_torsion_atom_site_label_2
_geom_torsion_atom_site_label_3
_geom_torsion_atom_site_label_4
_geom_torsion_site_symmetry_1
_geom_torsion
_geom_torsion_publ_flag
O2 Cu1 O1 C1 . -0.22(14) no
O2 Cu1 O1 C1 3 179.78(14) no
N1 Cu1 O1 C1 4_566 -85.56(14) no
N1 Cu1 O1 C1 2_544 94.44(14) no
O1 Cu1 O2 C3 . -5.49(16) no
O1 Cu1 O2 C3 3 174.51(16) no
N1 Cu1 O2 C3 4_566 85.51(15) no
N1 Cu1 O2 C3 2_544 -94.49(15) no
Cu1 O1 C1 C2 . 5.4(3) no
Cu1 O1 C1 C5 . -175.18(11) no
O1 C1 C2 C3 . -6.0(3) no
C5 C1 C2 C3 . 174.59(18) no
Cu1 O2 C3 C2 . 6.6(3) no
Cu1 O2 C3 C4 . -174.73(14) no
C1 C2 C3 O2 . -0.7(3) no
C1 C2 C3 C4 . -179.4(2) no
O1 C1 C5 C9 . 151.93(18) no
C2 C1 C5 C9 . -28.6(3) y
O1 C1 C5 C6 . -27.0(2) no
C2 C1 C5 C6 . 152.52(19) no
C9 C5 C6 C7 . 2.2(3) no
C1 C5 C6 C7 . -178.85(17) no
C5 C6 C7 C8 . -1.0(3) no
C9 N1 C8 C7 . 1.4(3) no
C6 C7 C8 N1 . -0.9(3) no
C8 N1 C9 C5 . 0.0(3) no
C6 C5 C9 N1 . -1.8(3) no
C1 C5 C9 N1 . 179.27(18) no
